data_4127571
loop_
_publ_author_name
'Zheng, Hao'
'Ye, Hebo'
'Yu, Xiaoxia'
'You, Lei'

_publ_section_title
;
 Interplay between n\\rightarrow \p* Interactions and Dynamic Covalent
 Bonds: Quantification and Modulation by Solvent Effects.
;
_journal_issue 22
_journal_name_full 'Journal of the American Chemical Society'
_journal_page_first 8825
_journal_page_last 8833
_journal_paper_doi 10.1021/jacs.9b01006
_journal_volume 141
_journal_year 2019
_chemical_formula_moiety 'C14 H12 O S'
_chemical_formula_sum 'C14 H12 O S'
_chemical_formula_weight 228.30
_space_group_crystal_system monoclinic
_space_group_IT_number 14
_space_group_name_Hall '-P 2ybc'
_space_group_name_H-M_alt 'P 1 21/c 1'
_symmetry_space_group_name_Hall '-P 2ybc'
_symmetry_space_group_name_H-M 'P 1 21/c 1'
_atom_sites_solution_hydrogens geom
_atom_sites_solution_primary direct
_atom_sites_solution_secondary difmap
_audit_creation_date 2018-07-14
_audit_creation_method
;
Olex2 1.2
(compiled 2018.05.29 svn.r3508 for OlexSys, GUI svn.r5506)
;
_audit_update_record
;
????
;
_cell_angle_alpha 90.00
_cell_angle_beta 105.601(5)
_cell_angle_gamma 90.00
_cell_formula_units_Z 4
_cell_length_a 10.530(4)
_cell_length_b 7.555(3)
_cell_length_c 15.466(6)
_cell_measurement_reflns_used 3461
_cell_measurement_temperature 293(2)
_cell_measurement_theta_max 27.5126
_cell_measurement_theta_min 2.7167
_cell_volume 1185.1(8)
_computing_molecular_graphics 'Olex2 (Dolomanov et al., 2009)'
_computing_publication_material 'Olex2 (Dolomanov et al., 2009)'
_computing_structure_refinement 'XL (Sheldrick, 2008)'
_computing_structure_solution 'SHELXS-97 (Sheldrick, 1990)'
_diffrn_ambient_temperature 293(2)
_diffrn_measured_fraction_theta_full 0.994
_diffrn_measured_fraction_theta_max 0.994
_diffrn_measurement_device_type 'Bruker P4'
_diffrn_measurement_method '\w scans'
_diffrn_radiation_monochromator graphite
_diffrn_radiation_type MoK\a
_diffrn_radiation_wavelength 0.71073
_diffrn_reflns_av_R_equivalents 0.0218
_diffrn_reflns_av_unetI/netI 0.0206
_diffrn_reflns_limit_h_max 13
_diffrn_reflns_limit_h_min -13
_diffrn_reflns_limit_k_max 9
_diffrn_reflns_limit_k_min -9
_diffrn_reflns_limit_l_max 20
_diffrn_reflns_limit_l_min -18
_diffrn_reflns_number 8754
_diffrn_reflns_theta_full 27.49
_diffrn_reflns_theta_max 27.49
_diffrn_reflns_theta_min 3.02
_diffrn_source 'fine-focus sealed tube'
_exptl_absorpt_coefficient_mu 0.247
_exptl_absorpt_correction_type none
_exptl_crystal_density_diffrn 1.280
_exptl_crystal_density_method 'not measured'
_exptl_crystal_description Prism
_exptl_crystal_F_000 480
_refine_diff_density_max 0.246
_refine_diff_density_min -0.211
_refine_diff_density_rms 0.036
_refine_ls_extinction_method none
_refine_ls_goodness_of_fit_ref 1.049
_refine_ls_hydrogen_treatment constr
_refine_ls_matrix_type full
_refine_ls_number_parameters 145
_refine_ls_number_reflns 2695
_refine_ls_number_restraints 0
_refine_ls_restrained_S_all 1.049
_refine_ls_R_factor_all 0.0424
_refine_ls_R_factor_gt 0.0359
_refine_ls_shift/su_max 0.001
_refine_ls_shift/su_mean 0.000
_refine_ls_structure_factor_coef Fsqd
_refine_ls_weighting_details 'calc w=1/[\s^2^(Fo^2^)+(0.0576P)^2^+0.1500P] where P=(Fo^2^+2Fc^2^)/3'
_refine_ls_weighting_scheme calc
_refine_ls_wR_factor_gt 0.0984
_refine_ls_wR_factor_ref 0.1029
_reflns_number_gt 2325
_reflns_number_total 2695
_reflns_threshold_expression >2sigma(I)
_cod_data_source_file ja9b01006_si_003.cif
_cod_data_source_block 1(SMe)
_cod_database_code 4127571
_olex2_refinement_description
;
1. Fixed Uiso
 At 1.2 times of:
  All C(H) groups
 At 1.5 times of:
  All C(H,H,H) groups
2.a Me refined with riding coordinates:
 C1(H1A,H1B,H1C)
2.b Aromatic/amide H refined with riding coordinates:
 C12(H12), C9(H9), C8(H8), C7(H7), C6(H6), C5(H5), C4(H4), C3(H3), C2(H2)
;
_olex2_submission_special_instructions 'No special instructions were received'

loop_
_space_group_symop_id
_space_group_symop_operation_xyz
1 'x, y, z'
2 '-x, y+1/2, -z+1/2'
3 '-x, -y, -z'
4 'x, -y-1/2, z-1/2'

loop_
_atom_site_label
_atom_site_type_symbol
_atom_site_fract_x
_atom_site_fract_y
_atom_site_fract_z
_atom_site_U_iso_or_equiv
_atom_site_adp_type
_atom_site_occupancy
_atom_site_calc_flag
_atom_site_refinement_flags_posn
S1 S 0.59366(3) 0.14533(5) 0.08754(2) 0.04714(14) Uani 1 d .
C14 C 0.64176(12) 0.15976(16) 0.20576(9) 0.0361(3) Uani 1 d .
C13 C 0.73770(11) 0.03849(15) 0.25202(8) 0.0349(3) Uani 1 d .
C12 C 0.92465(13) 0.13553(18) 0.14805(10) 0.0442(3) Uani 1 d .
H12 H 0.9104 0.2131 0.1912 0.053 Uiso 1 calc R
C11 C 0.87931(11) -0.04915(17) 0.15005(8) 0.0378(3) Uani 1 d .
C10 C 0.79394(11) -0.09593(16) 0.20210(8) 0.0358(3) Uani 1 d .
O1 O 0.97859(13) 0.19261(17) 0.09465(9) 0.0689(3) Uani 1 d .
C9 C 0.77593(13) 0.0405(2) 0.34522(9) 0.0458(3) Uani 1 d .
H9 H 0.8374 -0.0415 0.3761 0.055 Uiso 1 calc R
C8 C 0.72352(16) 0.1632(2) 0.39278(10) 0.0557(4) Uani 1 d .
H8 H 0.7504 0.1643 0.4552 0.067 Uiso 1 calc R
C7 C 0.59004(14) 0.28225(19) 0.25432(10) 0.0481(3) Uani 1 d .
H7 H 0.5273 0.3636 0.2243 0.058 Uiso 1 calc R
C6 C 0.75779(13) -0.27263(18) 0.20408(10) 0.0476(3) Uani 1 d .
H6 H 0.7022 -0.3063 0.2388 0.057 Uiso 1 calc R
C5 C 0.92411(14) -0.1781(2) 0.10072(10) 0.0499(3) Uani 1 d .
H5 H 0.9801 -0.1464 0.0660 0.060 Uiso 1 calc R
C4 C 0.88610(15) -0.3516(2) 0.10311(11) 0.0564(4) Uani 1 d .
H4 H 0.9160 -0.4369 0.0699 0.068 Uiso 1 calc R
C3 C 0.63156(16) 0.2834(2) 0.34708(11) 0.0570(4) Uani 1 d .
H3 H 0.5970 0.3664 0.3789 0.068 Uiso 1 calc R
C2 C 0.80343(15) -0.3989(2) 0.15500(12) 0.0566(4) Uani 1 d .
H2 H 0.7782 -0.5165 0.1570 0.068 Uiso 1 calc R
C1 C 0.4505(2) 0.2816(3) 0.05530(14) 0.0851(6) Uani 1 d .
H1A H 0.4173 0.2813 -0.0089 0.128 Uiso 1 calc R
H1B H 0.4728 0.4003 0.0759 0.128 Uiso 1 calc R
H1C H 0.3841 0.2364 0.0816 0.128 Uiso 1 calc R

loop_
_atom_site_aniso_label
_atom_site_aniso_U_11
_atom_site_aniso_U_22
_atom_site_aniso_U_33
_atom_site_aniso_U_23
_atom_site_aniso_U_13
_atom_site_aniso_U_12
S1 0.0481(2) 0.0510(2) 0.0419(2) 0.00321(14) 0.01138(15) 0.01112(14)
C14 0.0352(6) 0.0345(6) 0.0423(7) 0.0004(5) 0.0168(5) -0.0007(5)
C13 0.0334(6) 0.0337(6) 0.0410(6) -0.0005(5) 0.0156(5) -0.0020(4)
C12 0.0433(7) 0.0428(7) 0.0501(8) 0.0001(6) 0.0190(6) -0.0002(5)
C11 0.0352(6) 0.0382(6) 0.0406(7) -0.0012(5) 0.0109(5) 0.0042(5)
C10 0.0320(5) 0.0340(6) 0.0403(6) 0.0006(5) 0.0080(5) 0.0038(4)
O1 0.0818(8) 0.0645(7) 0.0748(8) 0.0023(6) 0.0456(7) -0.0147(6)
C9 0.0424(7) 0.0522(8) 0.0433(7) 0.0005(6) 0.0123(6) 0.0011(6)
C8 0.0609(9) 0.0680(10) 0.0415(8) -0.0088(7) 0.0195(7) -0.0025(7)
C7 0.0502(8) 0.0425(7) 0.0579(9) -0.0004(6) 0.0253(6) 0.0084(6)
C6 0.0436(7) 0.0371(7) 0.0637(9) 0.0034(6) 0.0171(6) 0.0007(5)
C5 0.0453(7) 0.0544(8) 0.0534(8) -0.0069(6) 0.0191(6) 0.0081(6)
C4 0.0510(8) 0.0465(8) 0.0689(10) -0.0188(7) 0.0112(7) 0.0120(6)
C3 0.0657(9) 0.0557(9) 0.0592(9) -0.0138(7) 0.0332(8) 0.0036(7)
C2 0.0514(8) 0.0327(7) 0.0813(11) -0.0060(7) 0.0106(8) 0.0027(6)
C1 0.0830(13) 0.0938(15) 0.0692(12) 0.0090(10) 0.0044(10) 0.0479(12)

loop_
_atom_type_symbol
_atom_type_description
_atom_type_scat_dispersion_real
_atom_type_scat_dispersion_imag
_atom_type_scat_source
C C 0.0033 0.0016 'International Tables Vol C Tables 4.2.6.8 and 6.1.1.4'
H H 0.0000 0.0000 'International Tables Vol C Tables 4.2.6.8 and 6.1.1.4'
O O 0.0106 0.0060 'International Tables Vol C Tables 4.2.6.8 and 6.1.1.4'
S S 0.1246 0.1234 'International Tables Vol C Tables 4.2.6.8 and 6.1.1.4'

loop_
_geom_angle_atom_site_label_1
_geom_angle_atom_site_label_2
_geom_angle_atom_site_label_3
_geom_angle
C14 S1 C1 103.87(8)
C13 C14 S1 116.94(9)
C7 C14 S1 123.74(10)
C7 C14 C13 119.33(13)
C14 C13 C10 120.70(11)
C9 C13 C14 119.24(11)
C9 C13 C10 120.01(11)
O1 C12 C11 124.65(14)
C10 C11 C12 120.67(11)
C5 C11 C12 119.29(12)
C5 C11 C10 120.03(12)
C11 C10 C13 122.02(11)
C6 C10 C13 119.54(11)
C6 C10 C11 118.40(12)
C8 C9 C13 120.81(13)
C3 C8 C9 119.61(14)
C3 C7 C14 120.25(13)
C2 C6 C10 120.81(13)
C4 C5 C11 120.51(14)
C5 C4 C2 119.74(13)
C8 C3 C7 120.74(13)
C4 C2 C6 120.50(14)

loop_
_geom_bond_atom_site_label_1
_geom_bond_atom_site_label_2
_geom_bond_distance
S1 C14 1.7644(15)
S1 C1 1.7826(18)
C14 C13 1.4082(17)
C14 C7 1.3918(18)
C13 C10 1.4914(17)
C13 C9 1.3885(18)
C12 C11 1.4777(19)
C12 O1 1.2012(17)
C11 C10 1.4037(17)
C11 C5 1.3955(18)
C10 C6 1.3908(19)
C9 C8 1.387(2)
C8 C3 1.376(2)
C7 C3 1.383(2)
C6 C2 1.383(2)
C5 C4 1.374(2)
C4 C2 1.380(2)
